data_7107473
loop_
_publ_author_name
'Yajun Li'
'Jiangtao Zhu'
'Haibo Xie'
'Shan Li'
'Dongjie Peng'
'Zhengke Li'
'Yongming Wu'
'Yuefa Gong'

_publ_section_title
;
 Rh-catalyzed intramolecular sp2 C-H bond difluoromethylenation
;
_journal_name_full Chem.Commun.
_journal_page_first 3136
_journal_paper_doi 10.1039/c2cc30207a
_journal_volume 48
_journal_year 2012
_chemical_formula_sum 'C23 H16 F2 N2 O'
_chemical_formula_weight 374.38
_chemical_name_systematic
;
?
;
_space_group_IT_number 14
_symmetry_cell_setting monoclinic
_symmetry_space_group_name_Hall '-P 2ybc'
_symmetry_space_group_name_H-M 'P 1 21/c 1'
_atom_sites_solution_hydrogens geom
_atom_sites_solution_primary direct
_atom_sites_solution_secondary difmap
_audit_creation_method SHELXL-97
_cell_angle_alpha 90.00
_cell_angle_beta 94.973(2)
_cell_angle_gamma 90.00
_cell_formula_units_Z 4
_cell_length_a 11.1029(11)
_cell_length_b 12.9419(13)
_cell_length_c 12.5303(12)
_cell_measurement_reflns_used 4038
_cell_measurement_temperature 293(2)
_cell_measurement_theta_max 54.523
_cell_measurement_theta_min 4.534
_cell_volume 1793.7(3)
_computing_cell_refinement 'Bruker SMART'
_computing_data_collection 'Bruker SMART'
_computing_data_reduction 'Bruker SHELXTL'
_computing_molecular_graphics 'Bruker SHELXTL'
_computing_publication_material 'Bruker SHELXTL'
_computing_structure_refinement 'SHELXL-97 (Sheldrick, 1997)'
_computing_structure_solution 'SHELXS-97 (Sheldrick, 1990)'
_diffrn_ambient_temperature 293(2)
_diffrn_measured_fraction_theta_full 0.996
_diffrn_measured_fraction_theta_max 0.996
_diffrn_measurement_device_type 'CCD area detector'
_diffrn_measurement_method 'phi and omega scans'
_diffrn_radiation_monochromator graphite
_diffrn_radiation_source 'fine-focus sealed tube'
_diffrn_radiation_type MoK\a
_diffrn_radiation_wavelength 0.71073
_diffrn_reflns_av_R_equivalents 0.0228
_diffrn_reflns_av_sigmaI/netI 0.0258
_diffrn_reflns_limit_h_max 10
_diffrn_reflns_limit_h_min -13
_diffrn_reflns_limit_k_max 15
_diffrn_reflns_limit_k_min -15
_diffrn_reflns_limit_l_max 15
_diffrn_reflns_limit_l_min -15
_diffrn_reflns_number 9435
_diffrn_reflns_theta_full 25.99
_diffrn_reflns_theta_max 25.99
_diffrn_reflns_theta_min 1.84
_exptl_absorpt_coefficient_mu 0.100
_exptl_absorpt_correction_T_max 1.00000
_exptl_absorpt_correction_T_min 0.77178
_exptl_absorpt_correction_type empirical
_exptl_absorpt_process_details sadabs
_exptl_crystal_colour green
_exptl_crystal_density_diffrn 1.386
_exptl_crystal_density_method 'not measured'
_exptl_crystal_description prismatic
_exptl_crystal_F_000 776
_exptl_crystal_size_max 0.318
_exptl_crystal_size_mid 0.167
_exptl_crystal_size_min 0.151
_refine_diff_density_max 0.437
_refine_diff_density_min -0.239
_refine_diff_density_rms 0.091
_refine_ls_extinction_method none
_refine_ls_goodness_of_fit_ref 1.088
_refine_ls_hydrogen_treatment constr
_refine_ls_matrix_type full
_refine_ls_number_parameters 254
_refine_ls_number_reflns 3509
_refine_ls_number_restraints 0
_refine_ls_restrained_S_all 1.088
_refine_ls_R_factor_all 0.0730
_refine_ls_R_factor_gt 0.0636
_refine_ls_shift/su_max 0.000
_refine_ls_shift/su_mean 0.000
_refine_ls_structure_factor_coef Fsqd
_refine_ls_weighting_details 'calc w=1/[\s^2^(Fo^2^)+(0.0995P)^2^+0.2931P] where P=(Fo^2^+2Fc^2^)/3'
_refine_ls_weighting_scheme calc
_refine_ls_wR_factor_gt 0.1545
_refine_ls_wR_factor_ref 0.1625
_reflns_number_gt 2890
_reflns_number_total 3509
_reflns_threshold_expression >2sigma(I)
_cod_data_source_file c2cc30207a.txt
_cod_data_source_block cd211312
_cod_original_sg_symbol_H-M P2(1)/c
_cod_database_code 7107473

loop_
_symmetry_equiv_pos_as_xyz
'x, y, z'
'-x, y+1/2, -z+1/2'
'-x, -y, -z'
'x, -y-1/2, z-1/2'

loop_
_atom_site_label
_atom_site_type_symbol
_atom_site_fract_x
_atom_site_fract_y
_atom_site_fract_z
_atom_site_U_iso_or_equiv
_atom_site_adp_type
_atom_site_occupancy
_atom_site_symmetry_multiplicity
_atom_site_calc_flag
_atom_site_refinement_flags
F1 F 0.52940(10) 0.06355(11) 0.23634(10) 0.0665(4) Uani 1 1 d .
F2 F 0.64585(12) 0.00798(9) 0.11842(10) 0.0663(4) Uani 1 1 d .
N1 N 0.74679(13) 0.20298(11) 0.30482(11) 0.0360(3) Uani 1 1 d .
N2 N 0.80538(14) 0.03301(12) 0.30223(12) 0.0457(4) Uani 1 1 d .
O1 O 0.78784(14) -0.38828(11) 0.21420(14) 0.0654(5) Uani 1 1 d .
C1 C 0.73403(15) 0.10236(13) 0.26531(13) 0.0367(4) Uani 1 1 d .
C2 C 0.62669(16) 0.09014(14) 0.18088(15) 0.0434(4) Uani 1 1 d .
C3 C 0.59474(16) 0.18252(15) 0.11283(14) 0.0426(4) Uani 1 1 d .
C4 C 0.52858(19) 0.17038(19) 0.01383(16) 0.0569(5) Uani 1 1 d .
H4 H 0.5069 0.1047 -0.0111 0.068 Uiso 1 1 calc R
C5 C 0.4955(2) 0.2562(2) -0.04692(17) 0.0656(7) Uani 1 1 d .
H5 H 0.4515 0.2486 -0.1130 0.079 Uiso 1 1 calc R
C6 C 0.5278(2) 0.35345(19) -0.00949(17) 0.0615(6) Uani 1 1 d .
H6 H 0.5051 0.4111 -0.0507 0.074 Uiso 1 1 calc R
C7 C 0.59318(19) 0.36617(17) 0.08768(16) 0.0523(5) Uani 1 1 d .
H7 H 0.6149 0.4321 0.1118 0.063 Uiso 1 1 calc R
C8 C 0.62691(16) 0.28022(14) 0.15015(14) 0.0405(4) Uani 1 1 d .
C9 C 0.69887(16) 0.29093(13) 0.25269(13) 0.0378(4) Uani 1 1 d .
C10 C 0.73480(17) 0.37563(14) 0.30984(15) 0.0449(4) Uani 1 1 d .
H10 H 0.7147 0.4436 0.2921 0.054 Uiso 1 1 calc R
C11 C 0.80906(16) 0.34257(14) 0.40239(14) 0.0410(4) Uani 1 1 d .
C12 C 0.81586(15) 0.23409(13) 0.39851(13) 0.0359(4) Uani 1 1 d .
C13 C 0.87932(16) 0.17806(15) 0.47899(14) 0.0430(4) Uani 1 1 d .
H13 H 0.8818 0.1063 0.4770 0.052 Uiso 1 1 calc R
C14 C 0.93872(18) 0.23265(17) 0.56233(15) 0.0520(5) Uani 1 1 d .
H14 H 0.9825 0.1968 0.6171 0.062 Uiso 1 1 calc R
C15 C 0.93470(19) 0.33925(18) 0.56648(16) 0.0570(5) Uani 1 1 d .
H15 H 0.9762 0.3737 0.6235 0.068 Uiso 1 1 calc R
C16 C 0.87038(18) 0.39519(16) 0.48778(16) 0.0526(5) Uani 1 1 d .
H16 H 0.8677 0.4669 0.4913 0.063 Uiso 1 1 calc R
C17 C 0.79740(16) -0.07275(14) 0.27414(14) 0.0420(4) Uani 1 1 d .
C18 C 0.87053(18) -0.11388(14) 0.20158(16) 0.0474(5) Uani 1 1 d .
H18 H 0.9220 -0.0705 0.1676 0.057 Uiso 1 1 calc R
C19 C 0.86912(18) -0.21797(14) 0.17821(15) 0.0461(5) Uani 1 1 d .
H19 H 0.9175 -0.2439 0.1274 0.055 Uiso 1 1 calc R
C20 C 0.79552(17) -0.28380(14) 0.23052(16) 0.0438(4) Uani 1 1 d .
C21 C 0.72402(19) -0.24398(16) 0.30516(18) 0.0543(5) Uani 1 1 d .
H21 H 0.6749 -0.2878 0.3411 0.065 Uiso 1 1 calc R
C22 C 0.72495(18) -0.13981(16) 0.32672(18) 0.0537(5) Uani 1 1 d .
H22 H 0.6763 -0.1139 0.3773 0.064 Uiso 1 1 calc R
C23 C 0.8638(2) -0.43229(17) 0.1414(2) 0.0711(7) Uani 1 1 d .
H23A H 0.8436 -0.4042 0.0712 0.107 Uiso 1 1 calc R
H23B H 0.8528 -0.5059 0.1395 0.107 Uiso 1 1 calc R
H23C H 0.9466 -0.4166 0.1640 0.107 Uiso 1 1 calc R

loop_
_atom_site_aniso_label
_atom_site_aniso_U_11
_atom_site_aniso_U_22
_atom_site_aniso_U_33
_atom_site_aniso_U_23
_atom_site_aniso_U_13
_atom_site_aniso_U_12
F1 0.0477(7) 0.0799(9) 0.0705(8) 0.0153(7) -0.0028(6) -0.0165(6)
F2 0.0876(9) 0.0487(7) 0.0571(7) -0.0182(5) -0.0257(6) 0.0109(6)
N1 0.0408(8) 0.0354(7) 0.0310(7) -0.0012(5) -0.0013(6) 0.0000(6)
N2 0.0499(9) 0.0376(8) 0.0480(9) -0.0038(6) -0.0056(7) 0.0035(6)
O1 0.0741(10) 0.0355(8) 0.0905(12) -0.0088(7) 0.0289(9) -0.0065(7)
C1 0.0409(9) 0.0352(9) 0.0340(9) -0.0011(7) 0.0034(7) -0.0014(7)
C2 0.0450(10) 0.0422(10) 0.0419(10) -0.0068(8) -0.0023(7) -0.0029(7)
C3 0.0379(9) 0.0528(11) 0.0367(9) -0.0036(8) 0.0008(7) 0.0073(8)
C4 0.0512(11) 0.0719(14) 0.0455(11) -0.0096(10) -0.0078(9) 0.0085(10)
C5 0.0589(13) 0.0993(19) 0.0361(11) 0.0024(11) -0.0092(9) 0.0246(12)
C6 0.0640(13) 0.0715(15) 0.0487(12) 0.0138(11) 0.0025(10) 0.0277(11)
C7 0.0545(11) 0.0542(11) 0.0481(11) 0.0087(9) 0.0034(9) 0.0158(9)
C8 0.0401(9) 0.0479(10) 0.0339(9) 0.0019(7) 0.0057(7) 0.0087(7)
C9 0.0437(9) 0.0363(9) 0.0336(9) 0.0024(7) 0.0047(7) 0.0043(7)
C10 0.0552(11) 0.0344(9) 0.0453(10) 0.0021(7) 0.0052(8) 0.0030(7)
C11 0.0458(10) 0.0384(9) 0.0393(9) -0.0037(7) 0.0064(7) -0.0033(7)
C12 0.0361(9) 0.0396(9) 0.0321(9) -0.0037(7) 0.0034(7) -0.0034(7)
C13 0.0474(10) 0.0439(10) 0.0368(10) 0.0010(7) -0.0013(7) -0.0026(7)
C14 0.0521(12) 0.0654(13) 0.0366(10) -0.0029(9) -0.0065(8) -0.0001(9)
C15 0.0590(13) 0.0651(14) 0.0452(11) -0.0173(9) -0.0051(9) -0.0087(10)
C16 0.0601(12) 0.0452(11) 0.0520(12) -0.0127(8) 0.0022(9) -0.0070(9)
C17 0.0438(9) 0.0371(9) 0.0435(10) -0.0012(7) -0.0059(7) 0.0050(7)
C18 0.0581(11) 0.0375(10) 0.0473(11) 0.0067(8) 0.0089(9) -0.0006(8)
C19 0.0542(11) 0.0411(10) 0.0441(10) 0.0001(8) 0.0109(8) 0.0049(8)
C20 0.0458(10) 0.0344(9) 0.0507(11) -0.0005(7) 0.0022(8) -0.0004(7)
C21 0.0512(11) 0.0481(11) 0.0664(13) -0.0022(9) 0.0202(10) -0.0077(9)
C22 0.0511(11) 0.0486(11) 0.0635(13) -0.0080(9) 0.0180(9) 0.0004(9)
C23 0.0914(17) 0.0423(12) 0.0825(17) -0.0140(11) 0.0248(14) -0.0007(11)

loop_
_atom_type_symbol
_atom_type_description
_atom_type_scat_dispersion_real
_atom_type_scat_dispersion_imag
_atom_type_scat_source
C C 0.0033 0.0016 'International Tables Vol C Tables 4.2.6.8 and 6.1.1.4'
H H 0.0000 0.0000 'International Tables Vol C Tables 4.2.6.8 and 6.1.1.4'
N N 0.0061 0.0033 'International Tables Vol C Tables 4.2.6.8 and 6.1.1.4'
O O 0.0106 0.0060 'International Tables Vol C Tables 4.2.6.8 and 6.1.1.4'
F F 0.0171 0.0103 'International Tables Vol C Tables 4.2.6.8 and 6.1.1.4'

loop_
_geom_angle_atom_site_label_1
_geom_angle_atom_site_label_2
_geom_angle_atom_site_label_3
_geom_angle
C9 N1 C1 124.92(14)
C9 N1 C12 108.42(14)
C1 N1 C12 126.52(14)
C1 N2 C17 125.09(15)
C20 O1 C23 117.45(16)
N2 C1 N1 119.58(15)
N2 C1 C2 127.42(16)
N1 C1 C2 112.96(14)
F2 C2 F1 105.42(15)
F2 C2 C3 109.98(15)
F1 C2 C3 109.28(15)
F2 C2 C1 109.26(14)
F1 C2 C1 105.93(14)
C3 C2 C1 116.35(15)
C8 C3 C4 120.27(18)
C8 C3 C2 119.79(16)
C4 C3 C2 119.90(18)
C5 C4 C3 119.7(2)
C5 C4 H4 120.2
C3 C4 H4 120.2
C4 C5 C6 119.9(2)
C4 C5 H5 120.1
C6 C5 H5 120.1
C7 C6 C5 120.9(2)
C7 C6 H6 119.6
C5 C6 H6 119.6
C6 C7 C8 119.9(2)
C6 C7 H7 120.0
C8 C7 H7 120.0
C3 C8 C7 119.39(18)
C3 C8 C9 119.32(16)
C7 C8 C9 121.26(17)
C10 C9 N1 109.33(15)
C10 C9 C8 131.13(16)
N1 C9 C8 119.48(15)
C9 C10 C11 108.08(16)
C9 C10 H10 126.0
C11 C10 H10 126.0
C16 C11 C12 119.32(17)
C16 C11 C10 133.25(18)
C12 C11 C10 107.44(15)
C13 C12 N1 131.71(16)
C13 C12 C11 121.53(16)
N1 C12 C11 106.73(14)
C14 C13 C12 117.56(18)
C14 C13 H13 121.2
C12 C13 H13 121.2
C13 C14 C15 121.65(19)
C13 C14 H14 119.2
C15 C14 H14 119.2
C16 C15 C14 121.07(18)
C16 C15 H15 119.5
C14 C15 H15 119.5
C15 C16 C11 118.84(19)
C15 C16 H16 120.6
C11 C16 H16 120.6
C18 C17 C22 118.09(17)
C18 C17 N2 120.70(17)
C22 C17 N2 120.89(17)
C17 C18 C19 121.43(18)
C17 C18 H18 119.3
C19 C18 H18 119.3
C18 C19 C20 119.81(17)
C18 C19 H19 120.1
C20 C19 H19 120.1
O1 C20 C21 116.01(17)
O1 C20 C19 124.66(17)
C21 C20 C19 119.32(17)
C22 C21 C20 120.34(18)
C22 C21 H21 119.8
C20 C21 H21 119.8
C21 C22 C17 120.97(18)
C21 C22 H22 119.5
C17 C22 H22 119.5
O1 C23 H23A 109.5
O1 C23 H23B 109.5
H23A C23 H23B 109.5
O1 C23 H23C 109.5
H23A C23 H23C 109.5
H23B C23 H23C 109.5

loop_
_geom_bond_atom_site_label_1
_geom_bond_atom_site_label_2
_geom_bond_distance
F1 C2 1.378(2)
F2 C2 1.348(2)
N1 C9 1.395(2)
N1 C1 1.396(2)
N1 C12 1.404(2)
N2 C1 1.258(2)
N2 C17 1.414(2)
O1 C20 1.369(2)
O1 C23 1.415(3)
C1 C2 1.532(2)
C2 C3 1.493(3)
C3 C8 1.384(3)
C3 C4 1.395(3)
C4 C5 1.378(3)
C4 H4 0.9300
C5 C6 1.380(4)
C5 H5 0.9300
C6 C7 1.372(3)
C6 H6 0.9300
C7 C8 1.393(3)
C7 H7 0.9300
C8 C9 1.460(2)
C9 C10 1.351(3)
C10 C11 1.429(3)
C10 H10 0.9300
C11 C16 1.395(3)
C11 C12 1.407(2)
C12 C13 1.384(2)
C13 C14 1.380(3)
C13 H13 0.9300
C14 C15 1.382(3)
C14 H14 0.9300
C15 C16 1.373(3)
C15 H15 0.9300
C16 H16 0.9300
C17 C18 1.377(3)
C17 C22 1.388(3)
C18 C19 1.379(3)
C18 H18 0.9300
C19 C20 1.384(3)
C19 H19 0.9300
C20 C21 1.378(3)
C21 C22 1.375(3)
C21 H21 0.9300
C22 H22 0.9300
C23 H23A 0.9600
C23 H23B 0.9600
C23 H23C 0.9600

loop_
_geom_hbond_atom_site_label_D
_geom_hbond_atom_site_label_H
_geom_hbond_atom_site_label_A
_geom_hbond_distance_DH
_geom_hbond_distance_HA
_geom_hbond_distance_DA
_geom_hbond_angle_DHA
_geom_hbond_site_symmetry_A
C10 H10 O1 0.93 2.55 3.353(2) 145.3 1_565
C4 H4 F2 0.93 2.53 3.357(3) 147.8 3_655
C6 H6 F1 0.93 2.73 3.363(3) 126.5 4_565

loop_
_geom_torsion_atom_site_label_1
_geom_torsion_atom_site_label_2
_geom_torsion_atom_site_label_3
_geom_torsion_atom_site_label_4
_geom_torsion
C17 N2 C1 N1 175.73(16)
C17 N2 C1 C2 -2.0(3)
C9 N1 C1 N2 160.97(17)
C12 N1 C1 N2 -14.2(3)
C9 N1 C1 C2 -21.0(2)
C12 N1 C1 C2 163.81(15)
N2 C1 C2 F2 -25.7(3)
N1 C1 C2 F2 156.43(15)
N2 C1 C2 F1 87.4(2)
N1 C1 C2 F1 -90.45(17)
N2 C1 C2 C3 -150.93(18)
N1 C1 C2 C3 31.2(2)
F2 C2 C3 C8 -148.82(17)
F1 C2 C3 C8 95.91(19)
C1 C2 C3 C8 -24.0(2)
F2 C2 C3 C4 33.7(2)
F1 C2 C3 C4 -81.6(2)
C1 C2 C3 C4 158.54(17)
C8 C3 C4 C5 0.1(3)
C2 C3 C4 C5 177.62(19)
C3 C4 C5 C6 -0.1(3)
C4 C5 C6 C7 0.2(3)
C5 C6 C7 C8 -0.5(3)
C4 C3 C8 C7 -0.4(3)
C2 C3 C8 C7 -177.85(17)
C4 C3 C8 C9 -178.40(17)
C2 C3 C8 C9 4.1(3)
C6 C7 C8 C3 0.5(3)
C6 C7 C8 C9 178.52(18)
C1 N1 C9 C10 -176.08(16)
C12 N1 C9 C10 -0.1(2)
C1 N1 C9 C8 1.6(2)
C12 N1 C9 C8 177.53(14)
C3 C8 C9 C10 -174.92(19)
C7 C8 C9 C10 7.1(3)
C3 C8 C9 N1 8.0(2)
C7 C8 C9 N1 -169.99(16)
N1 C9 C10 C11 0.2(2)
C8 C9 C10 C11 -177.10(17)
C9 C10 C11 C16 179.6(2)
C9 C10 C11 C12 -0.2(2)
C9 N1 C12 C13 178.24(18)
C1 N1 C12 C13 -5.9(3)
C9 N1 C12 C11 0.00(18)
C1 N1 C12 C11 175.87(15)
C16 C11 C12 C13 1.8(3)
C10 C11 C12 C13 -178.34(16)
C16 C11 C12 N1 -179.75(16)
C10 C11 C12 N1 0.11(18)
N1 C12 C13 C14 -179.68(17)
C11 C12 C13 C14 -1.7(3)
C12 C13 C14 C15 0.5(3)
C13 C14 C15 C16 0.5(3)
C14 C15 C16 C11 -0.4(3)
C12 C11 C16 C15 -0.7(3)
C10 C11 C16 C15 179.4(2)
C1 N2 C17 C18 100.5(2)
C1 N2 C17 C22 -86.2(2)
C22 C17 C18 C19 2.4(3)
N2 C17 C18 C19 176.00(17)
C17 C18 C19 C20 -1.9(3)
C23 O1 C20 C21 -177.4(2)
C23 O1 C20 C19 2.3(3)
C18 C19 C20 O1 -179.44(19)
C18 C19 C20 C21 0.3(3)
O1 C20 C21 C22 -179.6(2)
C19 C20 C21 C22 0.6(3)
C20 C21 C22 C17 0.0(3)
C18 C17 C22 C21 -1.5(3)
N2 C17 C22 C21 -175.07(19)
